data_1553433
loop_
_publ_author_name
'Zhang, Zeyuan'
'Dai, Zhen'
'Ma, Xinkun'
'Liu, Yihan'
'Ma, Xiaojun'
'Li, Wanli'
'Ma, Chen'

_publ_section_title
;
 Cu-catalyzed one-pot synthesis of fused oxazepinone derivatives via sp2
 C--H and O--H cross-dehydrogenative coupling
;
_journal_issue 7
_journal_name_full 'Organic Chemistry Frontiers'
_journal_page_first 799
_journal_paper_doi 10.1039/C6QO00040A
_journal_volume 3
_journal_year 2016
_chemical_formula_moiety 'C21 H12 Cl N3 O2'
_chemical_formula_sum 'C21 H12 Cl N3 O2'
_chemical_formula_weight 373.79
_chemical_name_common 3k
_chemical_name_systematic 3k
_space_group_crystal_system triclinic
_space_group_IT_number 2
_space_group_name_Hall '-P 1'
_space_group_name_H-M_alt 'P -1'
_atom_sites_solution_hydrogens geom
_atom_sites_solution_primary iterative
_audit_creation_date 2015-09-20
_audit_creation_method
;
Olex2 1.2
(compiled 2015.01.26 svn.r3150 for OlexSys, GUI svn.r4998)
;
_audit_update_record
;
2016-01-22 deposited with the CCDC.
2016-04-19 downloaded from the CCDC.
;
_cell_angle_alpha 101.767(2)
_cell_angle_beta 96.018(2)
_cell_angle_gamma 106.7307(18)
_cell_formula_units_Z 2
_cell_length_a 7.1470(16)
_cell_length_b 7.9449(18)
_cell_length_c 16.405(4)
_cell_measurement_reflns_used 3273
_cell_measurement_temperature 298(2)
_cell_measurement_theta_max 26.550
_cell_measurement_theta_min 2.576
_cell_volume 859.9(3)
_computing_molecular_graphics 'Olex2 (Dolomanov et al., 2009)'
_computing_publication_material 'Olex2 (Dolomanov et al., 2009)'
_computing_structure_refinement 'XL (Sheldrick, 2008)'
_computing_structure_solution
;
Superflip (Palatinus & Chapuis, 2007;Palatinus & van der Lee, 2008;
Palatinus et al., 2012)
;
_diffrn_ambient_temperature 298.15
_diffrn_measured_fraction_theta_full 0.972
_diffrn_measured_fraction_theta_max 0.996
_diffrn_measurement_device_type 'Xcalibur, Eos, Gemini'
_diffrn_radiation_type MoK\a
_diffrn_radiation_wavelength 0.710
_diffrn_reflns_av_R_equivalents 0.0208
_diffrn_reflns_av_unetI/netI 0.0230
_diffrn_reflns_Laue_measured_fraction_full 0.972
_diffrn_reflns_Laue_measured_fraction_max 0.996
_diffrn_reflns_limit_h_max 8
_diffrn_reflns_limit_h_min -8
_diffrn_reflns_limit_k_max 9
_diffrn_reflns_limit_k_min -9
_diffrn_reflns_limit_l_max 19
_diffrn_reflns_limit_l_min -19
_diffrn_reflns_number 8620
_diffrn_reflns_point_group_measured_fraction_full 0.972
_diffrn_reflns_point_group_measured_fraction_max 0.996
_diffrn_reflns_theta_full 25.214
_diffrn_reflns_theta_max 24.993
_diffrn_reflns_theta_min 2.573
_exptl_absorpt_coefficient_mu 0.244
_exptl_crystal_colour colorless
_exptl_crystal_density_diffrn 1.444
_exptl_crystal_description block
_exptl_crystal_F_000 384
_exptl_crystal_size_max 0.09
_exptl_crystal_size_mid 0.08
_exptl_crystal_size_min 0.08
_refine_diff_density_max 0.419
_refine_diff_density_min -0.492
_refine_diff_density_rms 0.039
_refine_ls_extinction_method none
_refine_ls_goodness_of_fit_ref 1.160
_refine_ls_hydrogen_treatment constr
_refine_ls_matrix_type full
_refine_ls_number_parameters 244
_refine_ls_number_reflns 3034
_refine_ls_number_restraints 0
_refine_ls_restrained_S_all 1.160
_refine_ls_R_factor_all 0.0561
_refine_ls_R_factor_gt 0.0422
_refine_ls_shift/su_max 0.000
_refine_ls_shift/su_mean 0.000
_refine_ls_structure_factor_coef Fsqd
_refine_ls_weighting_details
;
 w=1/[\s^2^(Fo^2^)+(0.1000P)^2^]
 where P=(Fo^2^+2Fc^2^)/3
;
_refine_ls_weighting_scheme calc
_refine_ls_wR_factor_gt 0.1410
_refine_ls_wR_factor_ref 0.1550
_reflns_Friedel_coverage 0.000
_reflns_number_gt 2419
_reflns_number_total 3034
_reflns_threshold_expression 'I > 2\s(I)'
_cod_data_source_file c6qo00040a2.cif
_cod_data_source_block p
_cod_original_cell_volume 860.0(3)
_cod_database_code 1553433
_shelxl_version_number 2013-2
_shelx_space_group_comment
;
The symmetry employed for this shelxl refinement is uniquely defined
by the following loop, which should always be used as a source of
symmetry information in preference to the above space-group names.
They are only intended as comments.
;
_shelx_estimated_absorpt_t_max 0.981
_shelx_estimated_absorpt_t_min 0.978
_olex2_refinement_description
;
1. Fixed Uiso
 At 1.2 times of:
  All C(H) groups
2.a Aromatic/amide H refined with riding coordinates:
 C1(H1), C2(H2), C3(H3), C5(H5), C6(H6), C7(H7), C10(H10), C11(H11), C12(H12),
 C18(H18), C19(H19), C21(H21)
;
_olex2_submission_special_instructions 'No special instructions were received'

loop_
_space_group_symop_operation_xyz
'x, y, z'
'-x, -y, -z'

loop_
_atom_site_label
_atom_site_type_symbol
_atom_site_fract_x
_atom_site_fract_y
_atom_site_fract_z
_atom_site_U_iso_or_equiv
_atom_site_adp_type
_atom_site_occupancy
_atom_site_site_symmetry_order
_atom_site_calc_flag
_atom_site_refinement_flags_posn
C1 C 0.2446(4) 0.2033(3) 1.00234(15) 0.0585(6) Uani 1 1 d .
H1 H 0.2440 0.0902 1.0097 0.070 Uiso 1 1 calc R
C2 C 0.2893(4) 0.3454(3) 1.07502(15) 0.0582(6) Uani 1 1 d .
H2 H 0.3190 0.3266 1.1283 0.070 Uiso 1 1 calc R
C3 C 0.2885(3) 0.5100(3) 1.06605(13) 0.0521(6) Uani 1 1 d .
H3 H 0.3168 0.6062 1.1134 0.063 Uiso 1 1 calc R
C4 C 0.2446(3) 0.5362(3) 0.98479(12) 0.0403(5) Uani 1 1 d .
C5 C 0.2415(3) 0.7035(3) 0.97001(14) 0.0510(6) Uani 1 1 d .
H5 H 0.2684 0.8033 1.0156 0.061 Uiso 1 1 calc R
C6 C 0.1998(3) 0.7215(3) 0.89015(14) 0.0503(6) Uani 1 1 d .
H6 H 0.1990 0.8333 0.8814 0.060 Uiso 1 1 calc R
C7 C 0.1579(3) 0.5715(3) 0.82054(13) 0.0428(5) Uani 1 1 d .
H7 H 0.1273 0.5839 0.7660 0.051 Uiso 1 1 calc R
C8 C 0.1621(3) 0.4084(2) 0.83301(12) 0.0371(5) Uani 1 1 d .
C9 C 0.2039(3) 0.3845(2) 0.91521(12) 0.0362(5) Uani 1 1 d .
C10 C -0.3795(3) 0.0199(3) 0.77082(15) 0.0539(6) Uani 1 1 d .
H10 H -0.4882 0.0510 0.7873 0.065 Uiso 1 1 calc R
C11 C -0.4000(3) -0.1584(3) 0.74191(14) 0.0580(6) Uani 1 1 d .
H11 H -0.5210 -0.2470 0.7378 0.070 Uiso 1 1 calc R
C12 C -0.2381(4) -0.2061(3) 0.71870(13) 0.0514(6) Uani 1 1 d .
H12 H -0.2483 -0.3272 0.6985 0.062 Uiso 1 1 calc R
C13 C -0.0626(3) -0.0718(2) 0.72603(11) 0.0378(5) Uani 1 1 d .
C14 C -0.0515(3) 0.1087(2) 0.75374(12) 0.0365(4) Uani 1 1 d .
C15 C 0.2535(3) 0.2654(3) 0.70509(13) 0.0435(5) Uani 1 1 d .
C16 C 0.1593(3) -0.0705(3) 0.63396(12) 0.0385(5) Uani 1 1 d .
C17 C 0.2216(3) 0.1096(3) 0.63069(12) 0.0392(5) Uani 1 1 d .
C18 C 0.2761(3) 0.1473(3) 0.55588(13) 0.0457(5) Uani 1 1 d .
H18 H 0.3191 0.2673 0.5523 0.055 Uiso 1 1 calc R
C19 C 0.2684(3) 0.0132(3) 0.48742(13) 0.0475(5) Uani 1 1 d .
H19 H 0.3029 0.0410 0.4375 0.057 Uiso 1 1 calc R
C20 C 0.2086(3) -0.1646(3) 0.49364(13) 0.0479(5) Uani 1 1 d .
C21 C 0.1540(3) -0.2093(3) 0.56627(13) 0.0451(5) Uani 1 1 d .
H21 H 0.1147 -0.3294 0.5699 0.054 Uiso 1 1 calc R
Cl1 Cl 0.19872(10) -0.33558(9) 0.40693(4) 0.0741(3) Uani 1 1 d .
N1 N -0.2080(3) 0.1544(2) 0.77670(12) 0.0494(5) Uani 1 1 d .
N2 N 0.1256(2) 0.2541(2) 0.76203(10) 0.0384(4) Uani 1 1 d .
N3 N 0.2034(3) 0.2174(2) 0.92457(11) 0.0475(5) Uani 1 1 d .
O1 O 0.1035(2) -0.11834(18) 0.70701(8) 0.0451(4) Uani 1 1 d .
O2 O 0.3939(2) 0.4027(2) 0.71330(11) 0.0683(5) Uani 1 1 d .

loop_
_atom_site_aniso_label
_atom_site_aniso_U_11
_atom_site_aniso_U_22
_atom_site_aniso_U_33
_atom_site_aniso_U_23
_atom_site_aniso_U_13
_atom_site_aniso_U_12
C1 0.0795(17) 0.0436(13) 0.0573(15) 0.0178(11) 0.0086(12) 0.0242(12)
C2 0.0733(16) 0.0620(15) 0.0461(13) 0.0180(11) 0.0107(11) 0.0286(13)
C3 0.0627(14) 0.0519(13) 0.0406(12) 0.0005(10) 0.0101(10) 0.0234(11)
C4 0.0414(11) 0.0356(11) 0.0424(11) 0.0025(8) 0.0105(9) 0.0139(8)
C5 0.0653(14) 0.0332(11) 0.0522(13) -0.0023(9) 0.0088(11) 0.0213(10)
C6 0.0634(14) 0.0327(11) 0.0569(14) 0.0093(10) 0.0090(11) 0.0200(10)
C7 0.0459(12) 0.0357(11) 0.0460(12) 0.0100(9) 0.0072(9) 0.0122(9)
C8 0.0345(10) 0.0283(10) 0.0414(11) 0.0016(8) 0.0058(8) 0.0042(8)
C9 0.0335(10) 0.0306(10) 0.0418(11) 0.0052(8) 0.0081(8) 0.0082(8)
C10 0.0382(11) 0.0613(15) 0.0606(14) 0.0204(11) 0.0127(10) 0.0080(10)
C11 0.0501(13) 0.0549(15) 0.0532(14) 0.0171(11) 0.0044(11) -0.0083(11)
C12 0.0762(15) 0.0282(10) 0.0380(11) 0.0078(9) 0.0050(11) 0.0004(10)
C13 0.0478(11) 0.0340(10) 0.0304(10) 0.0096(8) 0.0057(8) 0.0101(9)
C14 0.0371(10) 0.0336(10) 0.0330(10) 0.0064(8) 0.0031(8) 0.0046(8)
C15 0.0430(11) 0.0355(11) 0.0469(12) 0.0061(9) 0.0080(9) 0.0073(9)
C16 0.0408(10) 0.0414(11) 0.0342(10) 0.0085(8) 0.0047(8) 0.0152(9)
C17 0.0354(10) 0.0387(11) 0.0415(11) 0.0076(8) 0.0055(8) 0.0108(8)
C18 0.0406(11) 0.0437(12) 0.0522(13) 0.0133(10) 0.0127(10) 0.0097(9)
C19 0.0424(12) 0.0594(14) 0.0405(11) 0.0130(10) 0.0119(9) 0.0135(10)
C20 0.0404(11) 0.0540(13) 0.0406(12) -0.0031(10) 0.0050(9) 0.0129(10)
C21 0.0490(12) 0.0378(11) 0.0459(12) 0.0057(9) 0.0069(10) 0.0136(9)
Cl1 0.0830(5) 0.0703(5) 0.0515(4) -0.0133(3) 0.0187(3) 0.0148(4)
N1 0.0429(10) 0.0476(11) 0.0573(11) 0.0140(9) 0.0129(8) 0.0114(8)
N2 0.0392(9) 0.0284(8) 0.0406(9) 0.0018(7) 0.0079(7) 0.0044(7)
N3 0.0589(11) 0.0307(9) 0.0513(11) 0.0087(8) 0.0062(8) 0.0140(8)
O1 0.0605(9) 0.0417(8) 0.0394(8) 0.0139(6) 0.0114(7) 0.0220(7)
O2 0.0591(10) 0.0431(9) 0.0822(12) -0.0054(8) 0.0324(9) -0.0078(8)

loop_
_atom_type_symbol
_atom_type_description
_atom_type_scat_dispersion_real
_atom_type_scat_dispersion_imag
_atom_type_scat_source
C C 0.0033 0.0016 'International Tables Vol C Tables 4.2.6.8 and 6.1.1.4'
H H 0.0000 0.0000 'International Tables Vol C Tables 4.2.6.8 and 6.1.1.4'
Cl Cl 0.1484 0.1585 'International Tables Vol C Tables 4.2.6.8 and 6.1.1.4'
N N 0.0061 0.0033 'International Tables Vol C Tables 4.2.6.8 and 6.1.1.4'
O O 0.0106 0.0060 'International Tables Vol C Tables 4.2.6.8 and 6.1.1.4'

loop_
_geom_angle_atom_site_label_1
_geom_angle_atom_site_label_2
_geom_angle_atom_site_label_3
_geom_angle
N3 C1 C2 125.1(2)
C3 C2 C1 118.6(2)
C2 C3 C4 119.9(2)
C3 C4 C9 117.28(19)
C5 C4 C3 123.38(19)
C5 C4 C9 119.33(19)
C6 C5 C4 120.93(19)
C5 C6 C7 120.26(19)
C8 C7 C6 120.0(2)
C7 C8 C9 121.22(17)
C7 C8 N2 120.78(18)
C9 C8 N2 117.99(17)
C8 C9 C4 118.23(17)
N3 C9 C4 122.70(18)
N3 C9 C8 119.07(16)
N1 C10 C11 123.0(2)
C10 C11 C12 118.9(2)
C13 C12 C11 118.8(2)
C12 C13 C14 119.91(19)
C12 C13 O1 119.28(18)
O1 C13 C14 120.80(17)
C13 C14 N2 122.61(17)
N1 C14 C13 121.18(17)
N1 C14 N2 116.18(16)
N2 C15 C17 120.24(17)
O2 C15 C17 118.63(18)
O2 C15 N2 121.12(19)
C17 C16 O1 120.71(16)
C21 C16 C17 121.92(18)
C21 C16 O1 117.36(17)
C16 C17 C15 123.93(17)
C16 C17 C18 117.54(18)
C18 C17 C15 118.21(18)
C19 C18 C17 121.90(19)
C18 C19 C20 118.82(19)
C19 C20 Cl1 119.04(17)
C21 C20 C19 121.65(19)
C21 C20 Cl1 119.30(17)
C20 C21 C16 118.15(19)
C14 N1 C10 118.22(19)
C14 N2 C8 116.14(15)
C15 N2 C8 118.31(15)
C15 N2 C14 125.32(16)
C1 N3 C9 116.49(18)
C13 O1 C16 111.71(14)

loop_
_geom_bond_atom_site_label_1
_geom_bond_atom_site_label_2
_geom_bond_distance
C1 C2 1.401(3)
C1 N3 1.314(3)
C2 C3 1.347(3)
C3 C4 1.408(3)
C4 C5 1.405(3)
C4 C9 1.417(3)
C5 C6 1.358(3)
C6 C7 1.407(3)
C7 C8 1.361(3)
C8 C9 1.413(3)
C8 N2 1.448(2)
C9 N3 1.366(2)
C10 C11 1.358(3)
C10 N1 1.354(3)
C11 C12 1.384(3)
C12 C13 1.368(3)
C13 C14 1.389(3)
C13 O1 1.389(2)
C14 N1 1.339(3)
C14 N2 1.419(2)
C15 C17 1.496(3)
C15 N2 1.372(3)
C15 O2 1.223(2)
C16 C17 1.385(3)
C16 C21 1.385(3)
C16 O1 1.392(2)
C17 C18 1.389(3)
C18 C19 1.366(3)
C19 C20 1.381(3)
C20 C21 1.374(3)
C20 Cl1 1.735(2)
